data_1501922
loop_
_publ_author_name
'Yao, Bangben'
'Li, Yong'
'Liang, Zunjun'
'Zhang, Yuhong'

_publ_section_title
;
 Ni-catalyzed intramolecular cycloaddition of methylenecyclopropanes to
 alkynes.
;
_journal_issue 4
_journal_name_full 'Organic letters'
_journal_page_first 640
_journal_page_last 643
_journal_paper_doi 10.1021/ol1028628
_journal_volume 13
_journal_year 2011
_chemical_formula_sum 'C18 H13 F'
_chemical_formula_weight 248.28
_chemical_name_systematic
; 
 ? 
;
_space_group_IT_number 14
_symmetry_cell_setting monoclinic
_symmetry_space_group_name_Hall '-P 2ybc'
_symmetry_space_group_name_H-M 'P 1 21/c 1'
_atom_sites_solution_hydrogens geom
_atom_sites_solution_primary direct
_atom_sites_solution_secondary difmap
_audit_creation_method SHELXL-97
_cell_angle_alpha 90.00
_cell_angle_beta 113.808(8)
_cell_angle_gamma 90.00
_cell_formula_units_Z 8
_cell_length_a 9.2851(9)
_cell_length_b 18.4728(17)
_cell_length_c 16.5041(19)
_cell_measurement_reflns_used 2359
_cell_measurement_temperature 293(2)
_cell_measurement_theta_max 29.31
_cell_measurement_theta_min 3.18
_cell_volume 2589.9(5)
_computing_cell_refinement
; 
CrysAlisPro, Oxford Diffraction Ltd., 
Version 1.171.33.52 (release 06-11-2009 CrysAlis171 .NET) 
(compiled Nov  6 2009,16:24:50) 
;
_computing_data_collection
; 
CrysAlisPro, Oxford Diffraction Ltd., 
Version 1.171.33.52 (release 06-11-2009 CrysAlis171 .NET) 
(compiled Nov  6 2009,16:24:50) 
;
_computing_data_reduction
; 
CrysAlisPro, Oxford Diffraction Ltd., 
Version 1.171.33.52 (release 06-11-2009 CrysAlis171 .NET) 
(compiled Nov  6 2009,16:24:50) 
;
_computing_molecular_graphics
; 
 OLEX2: a complete structure solution, refinement and analysis program. 
 Dolomanov et al., J. Appl. Cryst. (2009). 42, 339-341 
;
_computing_publication_material
; 
 OLEX2: a complete structure solution, refinement and analysis program. 
 Dolomanov et al., J. Appl. Cryst. (2009). 42, 339-341 
;
_diffrn_ambient_temperature 293(2)
_diffrn_detector_area_resol_mean 10.3592
_diffrn_measured_fraction_theta_full 0.998
_diffrn_measured_fraction_theta_max 0.998
_diffrn_measurement_device_type 'Xcalibur, Atlas, Gemini ultra'
_diffrn_measurement_method '\w scans'
_diffrn_radiation_monochromator graphite
_diffrn_radiation_source 'fine-focus sealed tube'
_diffrn_radiation_type MoK\a
_diffrn_radiation_wavelength 0.71073
_diffrn_reflns_av_R_equivalents 0.0525
_diffrn_reflns_av_sigmaI/netI 0.1061
_diffrn_reflns_limit_h_max 11
_diffrn_reflns_limit_h_min -9
_diffrn_reflns_limit_k_max 21
_diffrn_reflns_limit_k_min -20
_diffrn_reflns_limit_l_max 19
_diffrn_reflns_limit_l_min -19
_diffrn_reflns_number 15414
_diffrn_reflns_theta_full 25.01
_diffrn_reflns_theta_max 25.01
_diffrn_reflns_theta_min 3.26
_exptl_absorpt_coefficient_mu 0.082
_exptl_absorpt_correction_T_max 0.9959
_exptl_absorpt_correction_T_min 0.9662
_exptl_absorpt_correction_type multi-scan
_exptl_absorpt_process_details
; 
  
CrysAlisPro, Oxford Diffraction Ltd., 
Version 1.171.33.53 (release 17-11-2009 CrysAlis171 .NET) 
(compiled Nov 17 2009,16:58:22) 
Empirical absorption correction using spherical harmonics, 
 implemented in SCALE3 ABSPACK scaling algorithm. 
  
  
_exptl_special_details 
;
_exptl_crystal_colour yellow
_exptl_crystal_density_diffrn 1.274
_exptl_crystal_density_method 'not measured'
_exptl_crystal_description plate
_exptl_crystal_F_000 1040
_exptl_crystal_size_max 0.42
_exptl_crystal_size_mid 0.23
_exptl_crystal_size_min 0.05
_refine_diff_density_max 0.113
_refine_diff_density_min -0.151
_refine_diff_density_rms 0.027
_refine_ls_extinction_method none
_refine_ls_goodness_of_fit_ref 1.012
_refine_ls_hydrogen_treatment constr
_refine_ls_matrix_type full
_refine_ls_number_parameters 343
_refine_ls_number_reflns 4548
_refine_ls_number_restraints 0
_refine_ls_restrained_S_all 1.012
_refine_ls_R_factor_all 0.1283
_refine_ls_R_factor_gt 0.0388
_refine_ls_shift/su_max 0.001
_refine_ls_shift/su_mean 0.000
_refine_ls_structure_factor_coef Fsqd
_refine_ls_weighting_details 'calc w=1/[\s^2^(Fo^2^)+(0.0000P)^2^+0.0000P] where P=(Fo^2^+2Fc^2^)/3'
_refine_ls_weighting_scheme calc
_refine_ls_wR_factor_gt 0.0389
_refine_ls_wR_factor_ref 0.0419
_reflns_number_gt 1819
_reflns_number_total 4548
_reflns_threshold_expression >2sigma(I)
_cod_data_source_file ol1028628_si_002.cif
_cod_data_source_block 100608_076b
_cod_depositor_comments
;
The following automatic conversions were performed:

'_symmetry_cell_setting' value 'Monoclinic' changed to 'monoclinic'
according to /home/saulius/struct/CIF-dictionaries/cif_core.dic
dictionary named 'cif_core.dic' version 2.4.1 from 2010-06-29.

Automatic conversion script
Id: cif_fix_values 1715 2011-07-08 13:25:40Z adriana 
;
_cod_original_sg_symbol_H-M P2(1)/c
_cod_database_code 1501922

loop_
_symmetry_equiv_pos_as_xyz
'x, y, z'
'-x, y+1/2, -z+1/2'
'-x, -y, -z'
'x, -y-1/2, z-1/2'

loop_
_atom_site_label
_atom_site_type_symbol
_atom_site_fract_x
_atom_site_fract_y
_atom_site_fract_z
_atom_site_U_iso_or_equiv
_atom_site_adp_type
_atom_site_occupancy
_atom_site_symmetry_multiplicity
_atom_site_calc_flag
_atom_site_refinement_flags
F1 F 0.06025(14) 1.18330(8) 0.42021(9) 0.0807(4) Uani 1 1 d .
C1 C 0.2499(3) 0.75421(14) 0.31769(16) 0.0549(7) Uani 1 1 d .
H1 H 0.3104 0.7512 0.2846 0.066 Uiso 1 1 calc R
C2 C 0.2705(3) 0.70391(14) 0.38284(18) 0.0652(8) Uani 1 1 d .
H2 H 0.3462 0.6679 0.3943 0.078 Uiso 1 1 calc R
C3 C 0.1791(3) 0.70652(14) 0.43140(16) 0.0671(8) Uani 1 1 d .
H3 H 0.1943 0.6730 0.4762 0.081 Uiso 1 1 calc R
C4 C 0.0663(3) 0.75888(15) 0.41286(17) 0.0619(7) Uani 1 1 d .
H4 H 0.0021 0.7597 0.4439 0.074 Uiso 1 1 calc R
C5 C 0.0460(2) 0.81063(13) 0.34877(16) 0.0528(7) Uani 1 1 d .
H5 H -0.0303 0.8463 0.3376 0.063 Uiso 1 1 calc R
C6 C 0.1401(3) 0.80949(13) 0.30057(15) 0.0454(6) Uani 1 1 d .
C7 C 0.1233(2) 0.86606(14) 0.23522(15) 0.0492(7) Uani 1 1 d .
C8 C 0.1418(3) 0.84890(13) 0.14928(15) 0.0688(8) Uani 1 1 d .
H8A H 0.0679 0.8117 0.1159 0.083 Uiso 1 1 calc R
H8B H 0.2479 0.8324 0.1616 0.083 Uiso 1 1 calc R
C9 C 0.1069(3) 0.92148(13) 0.09715(17) 0.0783(8) Uani 1 1 d .
H9A H 0.1927 0.9345 0.0807 0.094 Uiso 1 1 calc R
H9B H 0.0105 0.9182 0.0440 0.094 Uiso 1 1 calc R
C10 C 0.0904(3) 0.97576(15) 0.16099(16) 0.0585(7) Uani 1 1 d .
C11 C 0.0977(2) 0.93725(13) 0.23999(16) 0.0473(6) Uani 1 1 d .
C12 C 0.0762(3) 1.04643(14) 0.16891(16) 0.0621(7) Uani 1 1 d .
H12 H 0.0691 1.0814 0.1269 0.074 Uiso 1 1 calc R
C13 C 0.0739(2) 1.05944(14) 0.25566(16) 0.0501(6) Uani 1 1 d .
C14 C 0.0864(2) 0.99275(12) 0.29987(16) 0.0446(6) Uani 1 1 d .
C15 C 0.0955(2) 0.99131(13) 0.38581(15) 0.0509(7) Uani 1 1 d .
H15 H 0.1061 0.9476 0.4157 0.061 Uiso 1 1 calc R
C16 C 0.0885(2) 1.05713(15) 0.42690(17) 0.0573(7) Uani 1 1 d .
H16 H 0.0945 1.0580 0.4845 0.069 Uiso 1 1 calc R
C17 C 0.0726(3) 1.11986(15) 0.37990(19) 0.0573(7) Uani 1 1 d .
C18 C 0.0673(2) 1.12429(14) 0.29588(17) 0.0577(7) Uani 1 1 d .
H18 H 0.0597 1.1685 0.2674 0.069 Uiso 1 1 calc R
F2 F 0.67806(16) 0.63694(8) 0.41962(10) 0.0936(5) Uani 1 1 d .
C19 C 0.5004(2) 1.00936(14) 0.34849(16) 0.0613(7) Uani 1 1 d .
H19 H 0.4382 0.9680 0.3366 0.074 Uiso 1 1 calc R
C20 C 0.4976(3) 1.05867(16) 0.41097(17) 0.0662(8) Uani 1 1 d .
H20 H 0.4327 1.0502 0.4406 0.079 Uiso 1 1 calc R
C21 C 0.5896(3) 1.12010(15) 0.42987(17) 0.0690(8) Uani 1 1 d .
H21 H 0.5890 1.1523 0.4730 0.083 Uiso 1 1 calc R
C22 C 0.6825(3) 1.13327(15) 0.38421(19) 0.0744(9) Uani 1 1 d .
H22 H 0.7446 1.1747 0.3964 0.089 Uiso 1 1 calc R
C23 C 0.6838(3) 1.08539(15) 0.32069(17) 0.0644(8) Uani 1 1 d .
H23 H 0.7441 1.0959 0.2888 0.077 Uiso 1 1 calc R
C24 C 0.5972(3) 1.02182(14) 0.30326(16) 0.0521(7) Uani 1 1 d .
C25 C 0.6039(2) 0.96974(16) 0.23804(16) 0.0559(7) Uani 1 1 d .
C26 C 0.6126(3) 0.99572(14) 0.15216(17) 0.0786(8) Uani 1 1 d .
H26A H 0.7103 1.0215 0.1645 0.094 Uiso 1 1 calc R
H26B H 0.5251 1.0276 0.1198 0.094 Uiso 1 1 calc R
C27 C 0.6046(3) 0.92571(15) 0.09832(18) 0.0918(10) Uani 1 1 d .
H27A H 0.5074 0.9239 0.0454 0.110 Uiso 1 1 calc R
H27B H 0.6928 0.9231 0.0812 0.110 Uiso 1 1 calc R
C28 C 0.6113(3) 0.86465(16) 0.16126(18) 0.0666(8) Uani 1 1 d .
C29 C 0.6067(3) 0.89693(15) 0.24156(17) 0.0546(7) Uani 1 1 d .
C30 C 0.6182(2) 0.83603(14) 0.29981(17) 0.0508(7) Uani 1 1 d .
C31 C 0.6272(3) 0.77251(15) 0.25389(17) 0.0556(7) Uani 1 1 d .
C32 C 0.6206(3) 0.79307(15) 0.16739(17) 0.0731(8) Uani 1 1 d .
H32 H 0.6225 0.7615 0.1239 0.088 Uiso 1 1 calc R
C33 C 0.6464(2) 0.70477(14) 0.29312(18) 0.0622(7) Uani 1 1 d .
H33 H 0.6513 0.6628 0.2631 0.075 Uiso 1 1 calc R
C34 C 0.6579(3) 0.70305(16) 0.3786(2) 0.0641(8) Uani 1 1 d .
C35 C 0.6516(3) 0.76288(17) 0.42566(17) 0.0658(8) Uani 1 1 d .
H35 H 0.6612 0.7581 0.4837 0.079 Uiso 1 1 calc R
C36 C 0.6307(2) 0.83100(15) 0.38665(17) 0.0611(8) Uani 1 1 d .
H36 H 0.6253 0.8722 0.4177 0.073 Uiso 1 1 calc R

loop_
_atom_site_aniso_label
_atom_site_aniso_U_11
_atom_site_aniso_U_22
_atom_site_aniso_U_33
_atom_site_aniso_U_23
_atom_site_aniso_U_13
_atom_site_aniso_U_12
F1 0.0970(10) 0.0602(11) 0.0818(12) -0.0206(9) 0.0328(9) 0.0093(9)
C1 0.0585(17) 0.0508(19) 0.064(2) -0.0038(16) 0.0339(15) -0.0039(15)
C2 0.0662(18) 0.050(2) 0.077(2) 0.0060(17) 0.0264(17) 0.0046(15)
C3 0.086(2) 0.053(2) 0.061(2) 0.0078(16) 0.0291(18) -0.0178(18)
C4 0.0716(19) 0.061(2) 0.064(2) -0.0091(17) 0.0396(16) -0.0172(17)
C5 0.0584(16) 0.0432(18) 0.0616(19) -0.0083(15) 0.0293(15) -0.0063(14)
C6 0.0505(15) 0.0394(17) 0.0488(17) -0.0049(14) 0.0226(14) -0.0062(14)
C7 0.0526(15) 0.0507(19) 0.0461(18) -0.0002(16) 0.0217(14) -0.0024(15)
C8 0.1001(19) 0.057(2) 0.060(2) -0.0117(16) 0.0441(17) -0.0058(16)
C9 0.131(2) 0.053(2) 0.061(2) 0.0026(17) 0.0494(18) 0.0032(18)
C10 0.0787(18) 0.057(2) 0.0422(18) -0.0009(17) 0.0264(15) 0.0034(17)
C11 0.0574(16) 0.0413(18) 0.0460(18) -0.0015(15) 0.0236(14) -0.0026(15)
C12 0.0898(19) 0.047(2) 0.051(2) 0.0091(15) 0.0300(16) 0.0027(16)
C13 0.0529(16) 0.0480(18) 0.0469(19) 0.0015(16) 0.0175(14) 0.0033(15)
C14 0.0494(14) 0.0413(18) 0.0436(18) -0.0001(15) 0.0193(14) 0.0012(13)
C15 0.0571(15) 0.0468(19) 0.0503(19) 0.0023(15) 0.0233(14) 0.0016(14)
C16 0.0613(17) 0.064(2) 0.0476(18) -0.0089(18) 0.0232(15) -0.0005(17)
C17 0.0525(16) 0.050(2) 0.065(2) -0.0174(17) 0.0192(16) 0.0052(15)
C18 0.0591(16) 0.0474(19) 0.060(2) 0.0032(16) 0.0172(16) 0.0030(15)
F2 0.1140(11) 0.0769(13) 0.0932(13) 0.0272(11) 0.0453(10) 0.0058(10)
C19 0.0564(16) 0.057(2) 0.072(2) -0.0044(17) 0.0266(15) -0.0086(15)
C20 0.0614(18) 0.072(2) 0.070(2) 0.0036(18) 0.0313(16) 0.0085(17)
C21 0.075(2) 0.062(2) 0.060(2) -0.0054(17) 0.0174(17) 0.0097(18)
C22 0.0706(19) 0.071(2) 0.074(2) -0.0048(19) 0.0213(18) -0.0170(17)
C23 0.0612(18) 0.070(2) 0.061(2) -0.0008(17) 0.0234(15) -0.0099(17)
C24 0.0499(16) 0.0518(19) 0.0507(19) 0.0026(16) 0.0164(15) -0.0044(15)
C25 0.0544(16) 0.061(2) 0.0514(19) 0.0023(17) 0.0208(14) -0.0068(16)
C26 0.106(2) 0.070(2) 0.066(2) 0.0060(18) 0.0420(18) -0.0015(18)
C27 0.141(3) 0.079(2) 0.070(2) 0.007(2) 0.057(2) -0.002(2)
C28 0.0842(19) 0.073(2) 0.048(2) 0.0013(19) 0.0318(16) -0.009(2)
C29 0.0601(17) 0.060(2) 0.047(2) -0.0025(17) 0.0253(15) -0.0070(16)
C30 0.0515(15) 0.0577(19) 0.0461(19) -0.0039(17) 0.0228(14) -0.0102(14)
C31 0.0573(16) 0.062(2) 0.048(2) -0.0034(17) 0.0222(15) -0.0082(15)
C32 0.106(2) 0.066(2) 0.057(2) -0.0087(18) 0.0436(18) -0.0081(19)
C33 0.0664(17) 0.059(2) 0.063(2) -0.0025(17) 0.0275(16) -0.0027(16)
C34 0.0576(17) 0.064(2) 0.068(2) 0.0100(19) 0.0226(17) -0.0066(17)
C35 0.0682(18) 0.082(2) 0.050(2) 0.003(2) 0.0259(16) -0.0119(18)
C36 0.0674(17) 0.064(2) 0.055(2) -0.0059(17) 0.0278(16) -0.0156(16)

loop_
_atom_type_symbol
_atom_type_description
_atom_type_scat_dispersion_real
_atom_type_scat_dispersion_imag
_atom_type_scat_source
C C 0.0033 0.0016 'International Tables Vol C Tables 4.2.6.8 and 6.1.1.4'
H H 0.0000 0.0000 'International Tables Vol C Tables 4.2.6.8 and 6.1.1.4'
F F 0.0171 0.0103 'International Tables Vol C Tables 4.2.6.8 and 6.1.1.4'

loop_
_geom_angle_atom_site_label_1
_geom_angle_atom_site_label_2
_geom_angle_atom_site_label_3
_geom_angle
C2 C1 C6 121.0(2)
C2 C1 H1 119.5
C6 C1 H1 119.5
C1 C2 C3 120.4(2)
C1 C2 H2 119.8
C3 C2 H2 119.8
C4 C3 C2 119.3(2)
C4 C3 H3 120.4
C2 C3 H3 120.4
C3 C4 C5 121.1(2)
C3 C4 H4 119.5
C5 C4 H4 119.5
C4 C5 C6 120.1(2)
C4 C5 H5 119.9
C6 C5 H5 119.9
C1 C6 C5 118.1(2)
C1 C6 C7 121.7(2)
C5 C6 C7 120.2(2)
C11 C7 C6 128.6(2)
C11 C7 C8 110.2(2)
C6 C7 C8 121.1(2)
C7 C8 C9 104.94(19)
C7 C8 H8A 110.8
C9 C8 H8A 110.8
C7 C8 H8B 110.8
C9 C8 H8B 110.8
H8A C8 H8B 108.8
C10 C9 C8 104.2(2)
C10 C9 H9A 110.9
C8 C9 H9A 110.9
C10 C9 H9B 110.9
C8 C9 H9B 110.9
H9A C9 H9B 108.9
C12 C10 C11 111.3(2)
C12 C10 C9 140.1(2)
C11 C10 C9 108.6(2)
C7 C11 C10 111.7(2)
C7 C11 C14 142.3(2)
C10 C11 C14 105.8(2)
C10 C12 C13 107.5(2)
C10 C12 H12 126.3
C13 C12 H12 126.3
C18 C13 C14 121.2(2)
C18 C13 C12 129.4(3)
C14 C13 C12 109.4(2)
C15 C14 C13 120.2(2)
C15 C14 C11 133.5(2)
C13 C14 C11 106.1(2)
C14 C15 C16 118.7(2)
C14 C15 H15 120.6
C16 C15 H15 120.6
C17 C16 C15 118.3(2)
C17 C16 H16 120.9
C15 C16 H16 120.9
C18 C17 C16 125.1(3)
C18 C17 F1 117.6(3)
C16 C17 F1 117.3(2)
C17 C18 C13 116.3(2)
C17 C18 H18 121.8
C13 C18 H18 121.8
C20 C19 C24 119.9(2)
C20 C19 H19 120.0
C24 C19 H19 120.0
C21 C20 C19 120.9(2)
C21 C20 H20 119.5
C19 C20 H20 119.5
C22 C21 C20 119.3(3)
C22 C21 H21 120.3
C20 C21 H21 120.3
C23 C22 C21 120.3(3)
C23 C22 H22 119.9
C21 C22 H22 119.9
C22 C23 C24 121.3(2)
C22 C23 H23 119.3
C24 C23 H23 119.3
C23 C24 C19 118.2(2)
C23 C24 C25 121.1(2)
C19 C24 C25 120.7(2)
C29 C25 C24 129.1(2)
C29 C25 C26 110.2(2)
C24 C25 C26 120.6(2)
C25 C26 C27 105.1(2)
C25 C26 H26A 110.7
C27 C26 H26A 110.7
C25 C26 H26B 110.7
C27 C26 H26B 110.7
H26A C26 H26B 108.8
C28 C27 C26 104.4(2)
C28 C27 H27A 110.9
C26 C27 H27A 110.9
C28 C27 H27B 110.9
C26 C27 H27B 110.9
H27A C27 H27B 108.9
C32 C28 C29 111.1(3)
C32 C28 C27 141.0(3)
C29 C28 C27 107.9(2)
C25 C29 C28 111.9(3)
C25 C29 C30 142.7(3)
C28 C29 C30 105.1(2)
C36 C30 C31 119.8(2)
C36 C30 C29 133.2(3)
C31 C30 C29 106.9(2)
C33 C31 C30 121.4(2)
C33 C31 C32 129.8(3)
C30 C31 C32 108.7(2)
C28 C32 C31 108.1(2)
C28 C32 H32 125.9
C31 C32 H32 125.9
C34 C33 C31 116.3(3)
C34 C33 H33 121.9
C31 C33 H33 121.9
C35 C34 C33 124.2(3)
C35 C34 F2 118.0(3)
C33 C34 F2 117.8(3)
C34 C35 C36 119.9(2)
C34 C35 H35 120.0
C36 C35 H35 120.0
C30 C36 C35 118.3(2)
C30 C36 H36 120.8
C35 C36 H36 120.8

loop_
_geom_bond_atom_site_label_1
_geom_bond_atom_site_label_2
_geom_bond_distance
F1 C17 1.375(2)
C1 C2 1.375(3)
C1 C6 1.389(3)
C1 H1 0.9300
C2 C3 1.383(3)
C2 H2 0.9300
C3 C4 1.367(3)
C3 H3 0.9300
C4 C5 1.381(3)
C4 H4 0.9300
C5 C6 1.399(2)
C5 H5 0.9300
C6 C7 1.464(3)
C7 C11 1.344(3)
C7 C8 1.529(3)
C8 C9 1.555(3)
C8 H8A 0.9700
C8 H8B 0.9700
C9 C10 1.506(3)
C9 H9A 0.9700
C9 H9B 0.9700
C10 C12 1.324(3)
C10 C11 1.462(3)
C11 C14 1.457(3)
C12 C13 1.460(3)
C12 H12 0.9300
C13 C18 1.383(3)
C13 C14 1.413(3)
C14 C15 1.386(3)
C15 C16 1.407(3)
C15 H15 0.9300
C16 C17 1.369(3)
C16 H16 0.9300
C17 C18 1.370(3)
C18 H18 0.9300
F2 C34 1.372(3)
C19 C20 1.384(3)
C19 C24 1.399(2)
C19 H19 0.9300
C20 C21 1.378(3)
C20 H20 0.9300
C21 C22 1.377(3)
C21 H21 0.9300
C22 C23 1.375(3)
C22 H22 0.9300
C23 C24 1.387(3)
C23 H23 0.9300
C24 C25 1.464(3)
C25 C29 1.346(3)
C25 C26 1.530(3)
C26 C27 1.554(3)
C26 H26A 0.9700
C26 H26B 0.9700
C27 C28 1.518(3)
C27 H27A 0.9700
C27 H27B 0.9700
C28 C32 1.326(3)
C28 C29 1.469(3)
C29 C30 1.455(3)
C30 C36 1.393(3)
C30 C31 1.417(3)
C31 C33 1.387(3)
C31 C32 1.454(3)
C32 H32 0.9300
C33 C34 1.372(3)
C33 H33 0.9300
C34 C35 1.366(3)
C35 C36 1.391(3)
C35 H35 0.9300
C36 H36 0.9300

loop_
_geom_torsion_atom_site_label_1
_geom_torsion_atom_site_label_2
_geom_torsion_atom_site_label_3
_geom_torsion_atom_site_label_4
_geom_torsion
C6 C1 C2 C3 1.5(4)
C1 C2 C3 C4 1.2(4)
C2 C3 C4 C5 -2.4(4)
C3 C4 C5 C6 1.0(4)
C2 C1 C6 C5 -2.9(3)
C2 C1 C6 C7 176.2(2)
C4 C5 C6 C1 1.6(3)
C4 C5 C6 C7 -177.4(2)
C1 C6 C7 C11 -140.3(2)
C5 C6 C7 C11 38.7(4)
C1 C6 C7 C8 36.7(3)
C5 C6 C7 C8 -144.2(2)
C11 C7 C8 C9 -5.3(3)
C6 C7 C8 C9 177.1(2)
C7 C8 C9 C10 6.4(3)
C8 C9 C10 C12 171.7(3)
C8 C9 C10 C11 -5.6(3)
C6 C7 C11 C10 179.2(2)
C8 C7 C11 C10 1.9(3)
C6 C7 C11 C14 6.1(5)
C8 C7 C11 C14 -171.2(3)
C12 C10 C11 C7 -175.6(2)
C9 C10 C11 C7 2.6(3)
C12 C10 C11 C14 0.0(3)
C9 C10 C11 C14 178.18(19)
C11 C10 C12 C13 0.2(3)
C9 C10 C12 C13 -177.1(3)
C10 C12 C13 C18 177.1(2)
C10 C12 C13 C14 -0.4(3)
C18 C13 C14 C15 -1.3(3)
C12 C13 C14 C15 176.43(19)
C18 C13 C14 C11 -177.4(2)
C12 C13 C14 C11 0.4(2)
C7 C11 C14 C15 -2.2(5)
C10 C11 C14 C15 -175.6(2)
C7 C11 C14 C13 173.1(3)
C10 C11 C14 C13 -0.3(2)
C13 C14 C15 C16 1.4(3)
C11 C14 C15 C16 176.2(2)
C14 C15 C16 C17 0.1(3)
C15 C16 C17 C18 -2.0(4)
C15 C16 C17 F1 177.68(19)
C16 C17 C18 C13 2.1(4)
F1 C17 C18 C13 -177.57(19)
C14 C13 C18 C17 -0.4(3)
C12 C13 C18 C17 -177.6(2)
C24 C19 C20 C21 -0.3(4)
C19 C20 C21 C22 1.6(4)
C20 C21 C22 C23 -0.3(4)
C21 C22 C23 C24 -2.4(4)
C22 C23 C24 C19 3.7(4)
C22 C23 C24 C25 -177.6(2)
C20 C19 C24 C23 -2.3(4)
C20 C19 C24 C25 179.0(2)
C23 C24 C25 C29 140.4(3)
C19 C24 C25 C29 -40.9(4)
C23 C24 C25 C26 -38.1(3)
C19 C24 C25 C26 140.6(2)
C29 C25 C26 C27 5.5(3)
C24 C25 C26 C27 -175.7(2)
C25 C26 C27 C28 -6.5(3)
C26 C27 C28 C32 -174.1(4)
C26 C27 C28 C29 5.5(3)
C24 C25 C29 C28 179.2(2)
C26 C25 C29 C28 -2.2(3)
C24 C25 C29 C30 -7.0(6)
C26 C25 C29 C30 171.6(3)
C32 C28 C29 C25 177.4(2)
C27 C28 C29 C25 -2.2(3)
C32 C28 C29 C30 1.3(3)
C27 C28 C29 C30 -178.3(2)
C25 C29 C30 C36 1.0(6)
C28 C29 C30 C36 175.0(2)
C25 C29 C30 C31 -174.6(3)
C28 C29 C30 C31 -0.6(3)
C36 C30 C31 C33 0.8(4)
C29 C30 C31 C33 177.1(2)
C36 C30 C31 C32 -176.6(2)
C29 C30 C31 C32 -0.3(3)
C29 C28 C32 C31 -1.5(3)
C27 C28 C32 C31 178.0(3)
C33 C31 C32 C28 -175.9(3)
C30 C31 C32 C28 1.1(3)
C30 C31 C33 C34 -0.7(4)
C32 C31 C33 C34 176.0(2)
C31 C33 C34 C35 0.0(4)
C31 C33 C34 F2 -179.6(2)
C33 C34 C35 C36 0.7(4)
F2 C34 C35 C36 -179.8(2)
C31 C30 C36 C35 -0.1(3)
C29 C30 C36 C35 -175.2(2)
C34 C35 C36 C30 -0.6(4)
